data_2239906
loop_
_publ_author_name
'Gopinath, S.'
'Narayanan, P.'
'Sethusankar, K.'
'Nandakumar, Meganathan'
'Mohanakrishnan, Arasambattu K.'

_publ_section_title
;
 Crystal structure of
 2,9-diphenyl-17\l^6^-thiatetracyclo[8.7.0.0^3,8^.0^11,16^]heptadeca-1(10),2,4,6,8,11(16),12,14-octaene-17,17-dione
;
_journal_issue 9
_journal_name_full 'Acta Crystallographica Section E'
_journal_page_first o1013
_journal_page_last o1014
_journal_paper_doi 10.1107/S1600536814017838
_journal_volume 70
_journal_year 2014
_chemical_formula_iupac 'C28 H18 O2 S'
_chemical_formula_moiety 'C28 H18 O2 S'
_chemical_formula_sum 'C28 H18 O2 S'
_chemical_formula_weight 418.48
_chemical_name_systematic
2,9-Diphenyl-17\l^6^-thiatetracyclo[8.7.0.0^3,8^.0^11,16^]heptadeca-1(10),2,4,6,8,11(16),12,14-octaene-17,17-dione
_space_group_IT_number 14
_symmetry_cell_setting monoclinic
_symmetry_space_group_name_Hall '-P 2yn'
_symmetry_space_group_name_H-M 'P 1 21/n 1'
_atom_sites_solution_hydrogens geom
_atom_sites_solution_primary direct
_atom_sites_solution_secondary difmap
_audit_creation_method SHELXL-97
_cell_angle_alpha 90.00
_cell_angle_beta 100.3080(10)
_cell_angle_gamma 90.00
_cell_formula_units_Z 4
_cell_length_a 9.9374(2)
_cell_length_b 16.1534(4)
_cell_length_c 13.0530(3)
_cell_measurement_reflns_used 3633
_cell_measurement_temperature 296(2)
_cell_measurement_theta_max 25.00
_cell_measurement_theta_min 2.03
_cell_volume 2061.49(8)
_computing_cell_refinement 'SAINT (Bruker, 2008)'
_computing_data_collection 'APEX2 (Bruker, 2008)'
_computing_data_reduction 'SAINT (Bruker, 2008)'
_computing_molecular_graphics 'ORTEP-3 for Windows (Farrugia, 2012) and Mercury (Macrae <i>et al.</i>, 2008)'
_computing_publication_material 'SHELXL97 (Sheldrick, 2008) and PLATON (Spek, 2009)'
_computing_structure_refinement 'SHELXL97 (Sheldrick, 2008)'
_computing_structure_solution 'SHELXS97 (Sheldrick, 2008)'
_diffrn_ambient_temperature 296(2)
_diffrn_measured_fraction_theta_full 1.000
_diffrn_measured_fraction_theta_max 1.000
_diffrn_measurement_device_type 'Bruker Kappa APEXII CCD'
_diffrn_measurement_method '\w &\f scans'
_diffrn_radiation_monochromator graphite
_diffrn_radiation_source 'fine-focus sealed tube'
_diffrn_radiation_type MoK\a
_diffrn_radiation_wavelength 0.71073
_diffrn_reflns_av_R_equivalents 0.0246
_diffrn_reflns_av_sigmaI/netI 0.0179
_diffrn_reflns_limit_h_max 11
_diffrn_reflns_limit_h_min -11
_diffrn_reflns_limit_k_max 18
_diffrn_reflns_limit_k_min -19
_diffrn_reflns_limit_l_max 15
_diffrn_reflns_limit_l_min -12
_diffrn_reflns_number 20049
_diffrn_reflns_theta_full 25.00
_diffrn_reflns_theta_max 25.00
_diffrn_reflns_theta_min 2.03
_exptl_absorpt_coefficient_mu 0.180
_exptl_absorpt_correction_T_max 0.956
_exptl_absorpt_correction_T_min 0.939
_exptl_absorpt_correction_type multi-scan
_exptl_absorpt_process_details '(SADABS; Bruker, 2008)'
_exptl_crystal_colour colourless
_exptl_crystal_density_diffrn 1.348
_exptl_crystal_density_method 'not measured'
_exptl_crystal_description block
_exptl_crystal_F_000 872
_exptl_crystal_size_max 0.35
_exptl_crystal_size_mid 0.30
_exptl_crystal_size_min 0.25
_refine_diff_density_max 0.188
_refine_diff_density_min -0.374
_refine_ls_extinction_method none
_refine_ls_goodness_of_fit_ref 1.031
_refine_ls_hydrogen_treatment constr
_refine_ls_matrix_type full
_refine_ls_number_parameters 280
_refine_ls_number_reflns 3633
_refine_ls_number_restraints 0
_refine_ls_restrained_S_all 1.031
_refine_ls_R_factor_all 0.0439
_refine_ls_R_factor_gt 0.0353
_refine_ls_shift/su_max 0.000
_refine_ls_shift/su_mean 0.000
_refine_ls_structure_factor_coef Fsqd
_refine_ls_weighting_details 'calc w=1/[\s^2^(Fo^2^)+(0.0532P)^2^+0.7982P] where P=(Fo^2^+2Fc^2^)/3'
_refine_ls_weighting_scheme calc
_refine_ls_wR_factor_gt 0.0963
_refine_ls_wR_factor_ref 0.1044
_reflns_number_gt 3065
_reflns_number_total 3633
_reflns_threshold_expression I>2sigma(I)
_cod_data_source_file su2758sup1.cif
_cod_data_source_block I
_cod_original_sg_symbol_H-M 'P 21/n'
_cod_database_code 2239906
_cod_database_fobs_code 2239906

loop_
_symmetry_equiv_pos_as_xyz
'x, y, z'
'-x+1/2, y+1/2, -z+1/2'
'-x, -y, -z'
'x-1/2, -y-1/2, z-1/2'

loop_
_atom_site_type_symbol
_atom_site_label
_atom_site_fract_x
_atom_site_fract_y
_atom_site_fract_z
_atom_site_U_iso_or_equiv
_atom_site_adp_type
_atom_site_calc_flag
_atom_site_refinement_flags
_atom_site_occupancy
_atom_site_symmetry_multiplicity
C C6 -0.26997(16) 0.07715(10) 0.66155(13) 0.0354(4) Uani d . 1 1
C C5 -0.40842(18) 0.06567(11) 0.67099(15) 0.0431(4) Uani d . 1 1
H H5 -0.4759 0.0966 0.6293 0.052 Uiso calc R 1 1
C C4 -0.44474(19) 0.01051(12) 0.73960(16) 0.0503(5) Uani d . 1 1
H H4 -0.5365 0.0035 0.7438 0.060 Uiso calc R 1 1
C C3 -0.3452(2) -0.03577(13) 0.80382(16) 0.0531(5) Uani d . 1 1
H H3 -0.3707 -0.0726 0.8516 0.064 Uiso calc R 1 1
C C2 -0.21072(19) -0.02726(12) 0.79697(15) 0.0469(5) Uani d . 1 1
H H2 -0.1453 -0.0583 0.8405 0.056 Uiso calc R 1 1
C C1 -0.16908(17) 0.02787(10) 0.72497(13) 0.0360(4) Uani d . 1 1
C C10 -0.02927(16) 0.03449(10) 0.71348(13) 0.0343(4) Uani d . 1 1
C C9 0.00034(16) 0.09000(10) 0.64220(13) 0.0330(4) Uani d . 1 1
C C8 -0.09702(16) 0.14233(10) 0.58096(13) 0.0336(4) Uani d . 1 1
C C7 -0.23185(16) 0.13559(10) 0.59007(13) 0.0346(4) Uani d . 1 1
C C23 -0.03343(16) 0.19479(10) 0.50926(13) 0.0355(4) Uani d . 1 1
C C24 -0.08844(18) 0.25867(11) 0.44312(15) 0.0426(4) Uani d . 1 1
H H24 -0.1782 0.2757 0.4413 0.051 Uiso calc R 1 1
C C25 -0.00898(19) 0.29658(12) 0.38026(15) 0.0496(5) Uani d . 1 1
H H25 -0.0464 0.3392 0.3363 0.059 Uiso calc R 1 1
C C26 0.1245(2) 0.27299(13) 0.38098(16) 0.0523(5) Uani d . 1 1
H H26 0.1752 0.2986 0.3366 0.063 Uiso calc R 1 1
C C27 0.18264(19) 0.21142(12) 0.44754(15) 0.0475(5) Uani d . 1 1
H H27 0.2730 0.1954 0.4499 0.057 Uiso calc R 1 1
C C28 0.10299(17) 0.17445(10) 0.51034(13) 0.0375(4) Uani d . 1 1
C C17 -0.33828(16) 0.18539(10) 0.52159(14) 0.0364(4) Uani d . 1 1
C C18 -0.37945(19) 0.16206(12) 0.41930(15) 0.0483(5) Uani d . 1 1
H H18 -0.3481 0.1126 0.3956 0.058 Uiso calc R 1 1
C C19 -0.4673(2) 0.21199(14) 0.35178(17) 0.0564(5) Uani d . 1 1
H H19 -0.4944 0.1964 0.2826 0.068 Uiso calc R 1 1
C C20 -0.51450(19) 0.28448(13) 0.38694(18) 0.0554(6) Uani d . 1 1
H H20 -0.5713 0.3188 0.3410 0.066 Uiso calc R 1 1
C C21 -0.4783(2) 0.30639(12) 0.48907(19) 0.0554(5) Uani d . 1 1
H H21 -0.5131 0.3547 0.5130 0.067 Uiso calc R 1 1
C C22 -0.39036(19) 0.25723(11) 0.55713(16) 0.0476(5) Uani d . 1 1
H H22 -0.3661 0.2724 0.6267 0.057 Uiso calc R 1 1
C C11 0.08060(17) -0.01687(10) 0.77541(13) 0.0366(4) Uani d . 1 1
C C12 0.1770(2) 0.01822(13) 0.85221(16) 0.0524(5) Uani d . 1 1
H H12 0.1713 0.0741 0.8680 0.063 Uiso calc R 1 1
C C13 0.2822(2) -0.02950(15) 0.90583(17) 0.0627(6) Uani d . 1 1
H H13 0.3465 -0.0057 0.9581 0.075 Uiso calc R 1 1
C C14 0.2921(2) -0.11145(14) 0.88242(17) 0.0571(6) Uani d . 1 1
H H14 0.3641 -0.1430 0.9176 0.069 Uiso calc R 1 1
C C15 0.1967(2) -0.14668(13) 0.80765(17) 0.0576(5) Uani d . 1 1
H H15 0.2029 -0.2026 0.7924 0.069 Uiso calc R 1 1
C C16 0.0908(2) -0.10002(11) 0.75434(15) 0.0486(5) Uani d . 1 1
H H16 0.0256 -0.1249 0.7036 0.058 Uiso calc R 1 1
O O1 0.20172(14) 0.02549(8) 0.56085(12) 0.0578(4) Uani d . 1 1
O O2 0.26058(13) 0.13802(9) 0.68509(11) 0.0551(4) Uani d . 1 1
S S1 0.16252(4) 0.10036(3) 0.60531(3) 0.03783(15) Uani d . 1 1

loop_
_atom_site_aniso_label
_atom_site_aniso_U_11
_atom_site_aniso_U_22
_atom_site_aniso_U_33
_atom_site_aniso_U_12
_atom_site_aniso_U_13
_atom_site_aniso_U_23
C6 0.0343(9) 0.0325(9) 0.0384(9) 0.0002(7) 0.0037(7) -0.0059(7)
C5 0.0354(9) 0.0425(10) 0.0507(11) 0.0013(7) 0.0057(8) -0.0015(8)
C4 0.0395(10) 0.0527(12) 0.0608(13) -0.0059(9) 0.0150(9) -0.0015(10)
C3 0.0544(12) 0.0528(12) 0.0547(12) -0.0086(9) 0.0166(9) 0.0076(10)
C2 0.0477(11) 0.0457(11) 0.0463(11) 0.0000(8) 0.0058(8) 0.0080(8)
C1 0.0375(9) 0.0323(9) 0.0371(9) -0.0013(7) 0.0037(7) -0.0033(7)
C10 0.0363(9) 0.0291(8) 0.0351(9) 0.0013(7) -0.0004(7) -0.0037(7)
C9 0.0288(8) 0.0296(8) 0.0381(9) 0.0009(6) -0.0007(7) -0.0039(7)
C8 0.0324(8) 0.0290(8) 0.0369(9) 0.0001(6) -0.0007(7) -0.0019(7)
C7 0.0324(8) 0.0301(8) 0.0396(9) 0.0019(6) 0.0015(7) -0.0032(7)
C23 0.0332(8) 0.0330(9) 0.0373(9) -0.0043(7) -0.0017(7) -0.0012(7)
C24 0.0350(9) 0.0410(10) 0.0476(11) -0.0008(7) -0.0040(8) 0.0070(8)
C25 0.0470(11) 0.0491(11) 0.0470(11) -0.0090(9) -0.0068(8) 0.0141(9)
C26 0.0467(11) 0.0619(13) 0.0470(11) -0.0135(9) 0.0050(9) 0.0118(10)
C27 0.0347(9) 0.0567(12) 0.0500(11) -0.0051(8) 0.0045(8) 0.0036(9)
C28 0.0321(8) 0.0369(9) 0.0408(9) -0.0017(7) -0.0006(7) -0.0002(7)
C17 0.0273(8) 0.0353(9) 0.0455(10) 0.0001(7) 0.0038(7) 0.0028(7)
C18 0.0424(10) 0.0459(11) 0.0522(11) 0.0025(8) -0.0033(8) -0.0029(9)
C19 0.0469(11) 0.0651(14) 0.0508(12) -0.0025(10) -0.0084(9) 0.0072(10)
C20 0.0326(9) 0.0564(13) 0.0741(15) 0.0018(9) 0.0014(9) 0.0286(11)
C21 0.0468(11) 0.0418(11) 0.0793(16) 0.0133(9) 0.0156(11) 0.0111(10)
C22 0.0469(10) 0.0428(10) 0.0529(11) 0.0088(8) 0.0089(9) 0.0015(9)
C11 0.0364(9) 0.0376(9) 0.0347(9) 0.0028(7) 0.0033(7) 0.0029(7)
C12 0.0519(11) 0.0480(11) 0.0516(12) 0.0074(9) -0.0059(9) -0.0071(9)
C13 0.0525(12) 0.0790(16) 0.0482(12) 0.0062(11) -0.0135(9) -0.0003(11)
C14 0.0526(12) 0.0646(14) 0.0529(12) 0.0204(10) 0.0063(10) 0.0227(10)
C15 0.0672(13) 0.0408(11) 0.0621(13) 0.0151(10) 0.0041(11) 0.0079(10)
C16 0.0552(11) 0.0370(10) 0.0494(11) 0.0054(8) -0.0021(9) 0.0003(8)
O1 0.0578(8) 0.0451(8) 0.0747(10) 0.0154(6) 0.0230(7) 0.0007(7)
O2 0.0373(7) 0.0612(9) 0.0589(9) -0.0107(6) -0.0131(6) 0.0106(7)
S1 0.0283(2) 0.0368(3) 0.0463(3) 0.00192(16) 0.00104(18) 0.00276(18)

loop_
_atom_type_symbol
_atom_type_description
_atom_type_scat_dispersion_real
_atom_type_scat_dispersion_imag
_atom_type_scat_source
C C 0.0033 0.0016 'International Tables Vol C Tables 4.2.6.8 and 6.1.1.4'
H H 0.0000 0.0000 'International Tables Vol C Tables 4.2.6.8 and 6.1.1.4'
O O 0.0106 0.0060 'International Tables Vol C Tables 4.2.6.8 and 6.1.1.4'
S S 0.1246 0.1234 'International Tables Vol C Tables 4.2.6.8 and 6.1.1.4'

loop_
_geom_angle_atom_site_label_1
_geom_angle_atom_site_label_2
_geom_angle_atom_site_label_3
_geom_angle
C5 C6 C1 118.07(16)
C5 C6 C7 121.34(15)
C1 C6 C7 120.59(15)
C4 C5 C6 121.39(17)
C4 C5 H5 119.3
C6 C5 H5 119.3
C5 C4 C3 120.33(17)
C5 C4 H4 119.8
C3 C4 H4 119.8
C2 C3 C4 120.35(18)
C2 C3 H3 119.8
C4 C3 H3 119.8
C3 C2 C1 121.07(17)
C3 C2 H2 119.5
C1 C2 H2 119.5
C2 C1 C6 118.73(16)
C2 C1 C10 121.64(15)
C6 C1 C10 119.62(15)
C9 C10 C1 117.02(15)
C9 C10 C11 120.71(15)
C1 C10 C11 122.27(15)
C10 C9 C8 124.64(15)
C10 C9 S1 124.51(12)
C8 C9 S1 110.65(12)
C7 C8 C9 118.85(15)
C7 C8 C23 129.27(14)
C9 C8 C23 111.77(14)
C8 C7 C6 119.20(14)
C8 C7 C17 120.29(15)
C6 C7 C17 120.42(14)
C28 C23 C24 117.03(16)
C28 C23 C8 112.47(14)
C24 C23 C8 130.50(15)
C25 C24 C23 119.64(17)
C25 C24 H24 120.2
C23 C24 H24 120.2
C26 C25 C24 121.72(18)
C26 C25 H25 119.1
C24 C25 H25 119.1
C27 C26 C25 119.87(18)
C27 C26 H26 120.1
C25 C26 H26 120.1
C28 C27 C26 117.96(17)
C28 C27 H27 121.0
C26 C27 H27 121.0
C27 C28 C23 123.72(17)
C27 C28 S1 124.24(14)
C23 C28 S1 111.96(13)
C18 C17 C22 119.37(16)
C18 C17 C7 119.27(16)
C22 C17 C7 121.25(16)
C17 C18 C19 120.14(19)
C17 C18 H18 119.9
C19 C18 H18 119.9
C20 C19 C18 120.0(2)
C20 C19 H19 120.0
C18 C19 H19 120.0
C21 C20 C19 120.19(18)
C21 C20 H20 119.9
C19 C20 H20 119.9
C20 C21 C22 120.37(19)
C20 C21 H21 119.8
C22 C21 H21 119.8
C17 C22 C21 119.88(19)
C17 C22 H22 120.1
C21 C22 H22 120.1
C12 C11 C16 118.64(16)
C12 C11 C10 120.81(16)
C16 C11 C10 120.51(15)
C11 C12 C13 120.17(19)
C11 C12 H12 119.9
C13 C12 H12 119.9
C14 C13 C12 120.31(19)
C14 C13 H13 119.8
C12 C13 H13 119.8
C15 C14 C13 119.86(18)
C15 C14 H14 120.1
C13 C14 H14 120.1
C14 C15 C16 120.38(19)
C14 C15 H15 119.8
C16 C15 H15 119.8
C15 C16 C11 120.61(18)
C15 C16 H16 119.7
C11 C16 H16 119.7
O1 S1 O2 117.23(9)
O1 S1 C28 112.00(9)
O2 S1 C28 108.99(8)
O1 S1 C9 111.03(8)
O2 S1 C9 112.16(8)
C28 S1 C9 92.78(8)

loop_
_geom_bond_atom_site_label_1
_geom_bond_atom_site_label_2
_geom_bond_distance
C6 C5 1.415(2)
C6 C1 1.424(2)
C6 C7 1.425(2)
C5 C4 1.357(3)
C5 H5 0.9300
C4 C3 1.394(3)
C4 H4 0.9300
C3 C2 1.362(3)
C3 H3 0.9300
C2 C1 1.410(3)
C2 H2 0.9300
C1 C10 1.428(2)
C10 C9 1.362(2)
C10 C11 1.489(2)
C9 C8 1.419(2)
C9 S1 1.7707(17)
C8 C7 1.370(2)
C8 C23 1.485(2)
C7 C17 1.492(2)
C23 C28 1.393(2)
C23 C24 1.393(2)
C24 C25 1.380(3)
C24 H24 0.9300
C25 C26 1.379(3)
C25 H25 0.9300
C26 C27 1.378(3)
C26 H26 0.9300
C27 C28 1.374(3)
C27 H27 0.9300
C28 S1 1.7483(17)
C17 C18 1.377(3)
C17 C22 1.384(2)
C18 C19 1.384(3)
C18 H18 0.9300
C19 C20 1.371(3)
C19 H19 0.9300
C20 C21 1.364(3)
C20 H20 0.9300
C21 C22 1.381(3)
C21 H21 0.9300
C22 H22 0.9300
C11 C12 1.379(2)
C11 C16 1.379(2)
C12 C13 1.384(3)
C12 H12 0.9300
C13 C14 1.366(3)
C13 H13 0.9300
C14 C15 1.358(3)
C14 H14 0.9300
C15 C16 1.377(3)
C15 H15 0.9300
C16 H16 0.9300
O1 S1 1.4255(14)
O2 S1 1.4286(13)

loop_
_geom_hbond_atom_site_label_D
_geom_hbond_atom_site_label_H
_geom_hbond_atom_site_label_A
_geom_hbond_site_symmetry_A
_geom_hbond_distance_DH
_geom_hbond_distance_HA
_geom_hbond_distance_DA
_geom_hbond_angle_DHA
C25 H25 O2 4_565 0.93 2.52 3.281(2) 139
C14 H14 Cg1 2_546 0.93 2.71 3.537(2) 149
C16 H16 Cg1 3_556 0.93 2.63 3.481(2) 151
C20 H20 Cg2 4_454 0.93 2.89 3.736(2) 152
C24 H24 Cg3 1_555 0.93 2.60 3.426(2) 148

loop_
_geom_torsion_atom_site_label_1
_geom_torsion_atom_site_label_2
_geom_torsion_atom_site_label_3
_geom_torsion_atom_site_label_4
_geom_torsion
C1 C6 C5 C4 1.2(3)
C7 C6 C5 C4 -179.48(17)
C6 C5 C4 C3 0.8(3)
C5 C4 C3 C2 -1.3(3)
C4 C3 C2 C1 -0.3(3)
C3 C2 C1 C6 2.2(3)
C3 C2 C1 C10 -176.95(17)
C5 C6 C1 C2 -2.6(2)
C7 C6 C1 C2 178.01(16)
C5 C6 C1 C10 176.58(15)
C7 C6 C1 C10 -2.8(2)
C2 C1 C10 C9 -179.60(16)
C6 C1 C10 C9 1.2(2)
C2 C1 C10 C11 0.8(3)
C6 C1 C10 C11 -178.36(15)
C1 C10 C9 C8 1.4(2)
C11 C10 C9 C8 -178.99(15)
C1 C10 C9 S1 -172.85(12)
C11 C10 C9 S1 6.7(2)
C10 C9 C8 C7 -2.5(2)
S1 C9 C8 C7 172.46(12)
C10 C9 C8 C23 -179.01(15)
S1 C9 C8 C23 -4.05(17)
C9 C8 C7 C6 0.8(2)
C23 C8 C7 C6 176.63(15)
C9 C8 C7 C17 -175.72(14)
C23 C8 C7 C17 0.1(3)
C5 C6 C7 C8 -177.61(16)
C1 C6 C7 C8 1.7(2)
C5 C6 C7 C17 -1.1(2)
C1 C6 C7 C17 178.25(15)
C7 C8 C23 C28 -169.54(16)
C9 C8 C23 C28 6.5(2)
C7 C8 C23 C24 10.1(3)
C9 C8 C23 C24 -173.88(17)
C28 C23 C24 C25 2.1(3)
C8 C23 C24 C25 -177.52(17)
C23 C24 C25 C26 -0.1(3)
C24 C25 C26 C27 -1.6(3)
C25 C26 C27 C28 1.1(3)
C26 C27 C28 C23 1.1(3)
C26 C27 C28 S1 -175.58(15)
C24 C23 C28 C27 -2.6(3)
C8 C23 C28 C27 177.03(16)
C24 C23 C28 S1 174.37(13)
C8 C23 C28 S1 -5.97(18)
C8 C7 C17 C18 75.9(2)
C6 C7 C17 C18 -100.6(2)
C8 C7 C17 C22 -100.2(2)
C6 C7 C17 C22 83.3(2)
C22 C17 C18 C19 2.9(3)
C7 C17 C18 C19 -173.33(17)
C17 C18 C19 C20 -0.6(3)
C18 C19 C20 C21 -1.9(3)
C19 C20 C21 C22 2.1(3)
C18 C17 C22 C21 -2.6(3)
C7 C17 C22 C21 173.46(17)
C20 C21 C22 C17 0.2(3)
C9 C10 C11 C12 70.8(2)
C1 C10 C11 C12 -109.6(2)
C9 C10 C11 C16 -106.7(2)
C1 C10 C11 C16 72.8(2)
C16 C11 C12 C13 0.6(3)
C10 C11 C12 C13 -176.99(19)
C11 C12 C13 C14 0.6(3)
C12 C13 C14 C15 -1.4(4)
C13 C14 C15 C16 0.8(3)
C14 C15 C16 C11 0.5(3)
C12 C11 C16 C15 -1.2(3)
C10 C11 C16 C15 176.44(18)
C27 C28 S1 O1 -65.86(18)
C23 C28 S1 O1 117.15(13)
C27 C28 S1 O2 65.52(18)
C23 C28 S1 O2 -111.46(13)
C27 C28 S1 C9 -179.89(17)
C23 C28 S1 C9 3.13(13)
C10 C9 S1 O1 60.76(16)
C8 C9 S1 O1 -114.20(12)
C10 C9 S1 O2 -72.55(16)
C8 C9 S1 O2 112.48(12)
C10 C9 S1 C28 175.63(15)
C8 C9 S1 C28 0.66(12)
